data_4119491
loop_
_publ_author_name
'Wei Xu'
'Lai Feng'
'Matteo Calvaresi'
'Jia Liu'
'Yang Liu'
'Ben Niu'
'Zujin Shi'
'Yongfu Lian'
'Francesco Zerbetto'

_publ_section_title
;
 An Experimentally Observed Trimetallofullerene Sm3@Ih-C80: Encapsulation
 of Three Metal Atoms in a Cage without a Nonmetallic Mediator
;
_journal_name_full 'Journal of the American Chemical Society'
_journal_page_first 4187
_journal_page_last 4190
_journal_paper_doi 10.1021/ja400490u
_journal_volume 135
_journal_year 2013
_chemical_formula_moiety 'C80 Sm3, C36 H44 N4 Ni, 0.80(C6 H6), 0.20(C H Cl3)'
_chemical_formula_sum 'C121.32 H49.33 Cl0.41 N4 Ni Sm3'
_chemical_formula_weight 2086.99
_chemical_name_systematic
;
 ?
;
_space_group_IT_number 12
_symmetry_cell_setting monoclinic
_symmetry_space_group_name_Hall '-C 2y'
_symmetry_space_group_name_H-M 'C 1 2/m 1'
_atom_sites_solution_hydrogens geom
_atom_sites_solution_primary direct
_atom_sites_solution_secondary difmap
_audit_creation_method SHELXL-97
_cell_angle_alpha 90.00
_cell_angle_beta 95.0670(10)
_cell_angle_gamma 90.00
_cell_formula_units_Z 4
_cell_length_a 25.260(2)
_cell_length_b 15.1746(14)
_cell_length_c 19.7048(18)
_cell_measurement_temperature 90(2)
_cell_volume 7523.5(11)
_computing_cell_refinement 'Bruker SMART'
_computing_data_collection 'Bruker SMART'
_computing_data_reduction 'Bruker SMART'
_computing_molecular_graphics 'Bruker SHELXTL'
_computing_publication_material 'Bruker SHELXTL'
_computing_structure_refinement 'SHELXL-97 (Sheldrick, 1997)'
_computing_structure_solution 'SHELXS-97 (Sheldrick, 1990)'
_diffrn_ambient_temperature 90(2)
_diffrn_measured_fraction_theta_full 0.988
_diffrn_measured_fraction_theta_max 0.988
_diffrn_radiation_monochromator graphite
_diffrn_radiation_source 'fine-focus sealed tube'
_diffrn_radiation_type MoK\a
_diffrn_radiation_wavelength 0.71073
_diffrn_reflns_av_R_equivalents 0.0288
_diffrn_reflns_av_sigmaI/netI 0.0213
_diffrn_reflns_limit_h_max 34
_diffrn_reflns_limit_h_min -34
_diffrn_reflns_limit_k_max 21
_diffrn_reflns_limit_k_min -21
_diffrn_reflns_limit_l_max 27
_diffrn_reflns_limit_l_min -27
_diffrn_reflns_number 48633
_diffrn_reflns_theta_full 29.57
_diffrn_reflns_theta_max 29.57
_diffrn_reflns_theta_min 4.32
_exptl_absorpt_coefficient_mu 2.634
_exptl_absorpt_correction_T_max 0.6934
_exptl_absorpt_correction_T_min 0.5825
_exptl_absorpt_correction_type multi-scan
_exptl_absorpt_process_details 'SADABS (Sheldrick, 1996)'
_exptl_crystal_colour black
_exptl_crystal_density_diffrn 1.842
_exptl_crystal_description block
_exptl_crystal_F_000 4105
_exptl_crystal_size_max 0.23
_exptl_crystal_size_mid 0.17
_exptl_crystal_size_min 0.15
_platon_squeeze_details
;
;
_refine_diff_density_max 1.107
_refine_diff_density_min -1.465
_refine_diff_density_rms 0.134
_refine_ls_extinction_method none
_refine_ls_goodness_of_fit_ref 1.015
_refine_ls_hydrogen_treatment constr
_refine_ls_matrix_type full
_refine_ls_number_parameters 819
_refine_ls_number_reflns 10803
_refine_ls_number_restraints 1729
_refine_ls_restrained_S_all 1.027
_refine_ls_R_factor_all 0.0835
_refine_ls_R_factor_gt 0.0750
_refine_ls_shift/su_max 0.000
_refine_ls_shift/su_mean 0.000
_refine_ls_structure_factor_coef Fsqd
_refine_ls_weighting_details 'calc w=1/[\s^2^(Fo^2^)+(0.1185P)^2^+54.5125P] where P=(Fo^2^+2Fc^2^)/3'
_refine_ls_weighting_scheme calc
_refine_ls_wR_factor_gt 0.2121
_refine_ls_wR_factor_ref 0.2189
_reflns_number_gt 9246
_reflns_number_total 10803
_reflns_threshold_expression >2sigma(I)
_cod_data_source_file ja400490u_si_002.cif
_cod_data_source_block sm3i-2p
_cod_original_cell_volume 7523.7(12)
_cod_original_sg_symbol_H-M 'C 2/m'
_cod_database_code 4119491

loop_
_symmetry_equiv_pos_as_xyz
'x, y, z'
'-x, y, -z'
'x+1/2, y+1/2, z'
'-x+1/2, y+1/2, -z'
'-x, -y, -z'
'x, -y, z'
'-x+1/2, -y+1/2, -z'
'x+1/2, -y+1/2, z'

loop_
_atom_site_label
_atom_site_type_symbol
_atom_site_fract_x
_atom_site_fract_y
_atom_site_fract_z
_atom_site_U_iso_or_equiv
_atom_site_adp_type
_atom_site_occupancy
_atom_site_symmetry_multiplicity
_atom_site_calc_flag
_atom_site_refinement_flags
_atom_site_disorder_assembly
_atom_site_disorder_group
Ni1 Ni 0.01895(2) 0.0000 0.41798(3) 0.01896(16) Uani 1 2 d S . .
N1 N 0.02025(10) 0.12940(19) 0.41642(14) 0.0213(5) Uani 1 1 d . . .
N2 N -0.03600(15) 0.0000 0.3409(2) 0.0224(7) Uani 1 2 d S . .
N3 N 0.07657(15) 0.0000 0.4916(2) 0.0221(7) Uani 1 2 d S . .
C1P C 0.10227(12) 0.0715(2) 0.52183(17) 0.0231(6) Uani 1 1 d . . .
C2P C 0.09075(12) 0.1583(2) 0.50665(17) 0.0238(6) Uani 1 1 d . . .
H2P H 0.1105 0.2025 0.5320 0.029 Uiso 1 1 calc R . .
C3P C 0.05240(12) 0.1852(2) 0.45698(18) 0.0237(6) Uani 1 1 d . . .
C4P C 0.04257(13) 0.2765(2) 0.4394(2) 0.0271(7) Uani 1 1 d . . .
C5P C 0.00346(13) 0.2766(2) 0.3867(2) 0.0271(7) Uani 1 1 d . . .
C6P C -0.01007(13) 0.1850(2) 0.37344(18) 0.0245(6) Uani 1 1 d . . .
C7P C -0.04770(13) 0.1582(2) 0.32286(18) 0.0255(6) Uani 1 1 d . . .
H7P H -0.0674 0.2023 0.2975 0.031 Uiso 1 1 calc R . .
C8P C -0.05849(12) 0.0717(2) 0.30689(18) 0.0242(6) Uani 1 1 d . . .
C9P C -0.09444(13) 0.0450(2) 0.24903(19) 0.0286(7) Uani 1 1 d . . .
C10P C -0.12229(16) 0.1071(3) 0.1987(2) 0.0378(9) Uani 1 1 d . . .
H10A H -0.1384 0.1554 0.2236 0.045 Uiso 1 1 calc R . .
H10B H -0.1513 0.0753 0.1720 0.045 Uiso 1 1 calc R . .
C11P C -0.0848(2) 0.1466(3) 0.1498(2) 0.0453(10) Uani 1 1 d . . .
H11A H -0.1048 0.1597 0.1060 0.068 Uiso 1 1 calc R . .
H11B H -0.0565 0.1043 0.1427 0.068 Uiso 1 1 calc R . .
H11C H -0.0691 0.2010 0.1693 0.068 Uiso 1 1 calc R . .
C12P C -0.02022(16) 0.3533(2) 0.3469(2) 0.0369(9) Uani 1 1 d . . .
H12A H -0.0137 0.4077 0.3740 0.044 Uiso 1 1 calc R . .
H12B H -0.0592 0.3449 0.3393 0.044 Uiso 1 1 calc R . .
C13P C 0.0027(2) 0.3648(3) 0.2775(3) 0.0475(11) Uani 1 1 d . . .
H13A H -0.0144 0.4152 0.2535 0.071 Uiso 1 1 calc R . .
H13B H -0.0040 0.3113 0.2502 0.071 Uiso 1 1 calc R . .
H13C H 0.0411 0.3752 0.2848 0.071 Uiso 1 1 calc R . .
C14P C 0.07232(15) 0.3530(2) 0.4726(2) 0.0336(8) Uani 1 1 d . . .
H14A H 0.0764 0.3435 0.5225 0.040 Uiso 1 1 calc R . .
H14B H 0.0512 0.4073 0.4636 0.040 Uiso 1 1 calc R . .
C15P C 0.12750(17) 0.3662(3) 0.4471(3) 0.0427(10) Uani 1 1 d . . .
H15A H 0.1450 0.4167 0.4706 0.064 Uiso 1 1 calc R . .
H15B H 0.1237 0.3773 0.3979 0.064 Uiso 1 1 calc R . .
H15C H 0.1490 0.3131 0.4566 0.064 Uiso 1 1 calc R . .
C16P C 0.14503(12) 0.0447(2) 0.57133(17) 0.0251(6) Uani 1 1 d . . .
C17P C 0.18350(14) 0.1064(3) 0.60904(19) 0.0302(7) Uani 1 1 d . . .
H17A H 0.2000 0.0767 0.6504 0.036 Uiso 1 1 calc R . .
H17B H 0.1641 0.1588 0.6237 0.036 Uiso 1 1 calc R . .
C18P C 0.22743(16) 0.1364(4) 0.5646(2) 0.0431(10) Uani 1 1 d . . .
H18A H 0.2517 0.1766 0.5908 0.065 Uiso 1 1 calc R . .
H18B H 0.2113 0.1667 0.5240 0.065 Uiso 1 1 calc R . .
H18C H 0.2472 0.0848 0.5508 0.065 Uiso 1 1 calc R . .
Sm1 Sm 0.26591(9) 0.0000 0.14089(16) 0.0532(6) Uani 0.624(10) 2 d SPU A 1
Sm4 Sm 0.2483(6) 0.0000 0.1177(6) 0.077(2) Uani 0.174(10) 2 d SPU B 2
Sm5 Sm 0.22409(14) 0.0253(2) 0.28279(14) 0.0443(14) Uani 0.0722(13) 1 d PU . 3
Sm6 Sm 0.13665(14) 0.0356(6) 0.1620(2) 0.035(2) Uani 0.061(3) 1 d PU . 4
Sm7 Sm 0.1971(3) 0.0836(3) 0.2533(3) 0.050(2) Uani 0.065(2) 1 d PU . 5
Sm2 Sm 0.17025(5) 0.10438(11) 0.21208(16) 0.0556(6) Uani 0.3106(16) 1 d PU . 6
Sm3 Sm 0.1779 0.1132 0.2064 0.0829(10) Uani 0.3106(16) 1 d PU . 7
Sm9 Sm 0.1500(6) 0.0805(13) 0.1741(6) 0.051(3) Uiso 0.0294(17) 1 d PU . 8
Sm8 Sm 0.1646(4) 0.0843(7) 0.2260(4) 0.062(2) Uiso 0.071(3) 1 d PU . 9
Sm10 Sm 0.2649(4) 0.0426(9) 0.1468(5) 0.026(3) Uiso 0.0239(19) 1 d PU . 10
Sm11 Sm 0.1334(9) 0.0000 0.1488(17) 0.037(6) Uiso 0.021(4) 2 d SPU C 11
Sm13 Sm 0.2242(11) 0.0998(15) 0.2519(10) 0.056(5) Uiso 0.0166(15) 1 d PU . 12
Sm12 Sm 0.1737(11) 0.1043(17) 0.1443(13) 0.068(5) Uiso 0.0149(14) 1 d PU . 13
C01A C 0.2876(5) 0.1501(9) 0.3328(7) 0.0432(5) Uani 0.340(2) 1 d PD . 21
C02A C 0.2458(5) 0.1225(8) 0.3721(7) 0.0432(5) Uani 0.340(2) 1 d PD . 21
C03A C 0.2458(4) 0.0323(7) 0.3935(7) 0.0432(5) Uani 0.340(2) 1 d PD . 21
C04A C 0.2847(4) -0.0309(6) 0.3758(6) 0.0432(5) Uani 0.340(2) 1 d PD . 21
C05A C 0.3272(4) 0.0000 0.3385(5) 0.0432(5) Uani 0.680(4) 2 d SPD . 21
C06A C 0.3291(5) 0.0913(6) 0.3170(6) 0.0432(5) Uani 0.340(2) 1 d PD . 21
C07A C 0.3530(5) 0.0969(7) 0.2530(5) 0.0432(5) Uani 0.340(2) 1 d PD . 21
C08A C 0.3671(5) 0.0104(7) 0.2327(5) 0.0432(5) Uani 0.340(2) 1 d PD . 21
C09A C 0.3519(5) -0.0487(7) 0.2860(5) 0.0432(5) Uani 0.340(2) 1 d PD . 21
C10A C 0.3317(5) -0.1371(8) 0.2732(5) 0.0432(5) Uani 0.340(2) 1 d PD . 21
C11A C 0.2920(5) -0.1744(8) 0.3106(6) 0.0432(5) Uani 0.340(2) 1 d PD . 21
C12A C 0.3670(5) -0.0222(6) 0.1639(5) 0.0432(5) Uani 0.340(2) 1 d PD . 21
C13A C 0.3486(5) -0.1123(8) 0.1531(5) 0.0432(5) Uani 0.340(2) 1 d PD . 21
C14A C 0.3302(6) -0.1710(9) 0.2055(6) 0.0432(5) Uani 0.340(2) 1 d PD . 21
C15A C 0.2029(4) -0.2172(10) 0.3129(7) 0.0432(5) Uani 0.340(2) 1 d PD . 21
C16A C 0.2512(5) -0.2320(9) 0.2797(6) 0.0432(5) Uani 0.340(2) 1 d PD . 21
C17A C 0.2480(4) -0.2576(10) 0.2096(6) 0.0432(5) Uani 0.340(2) 1 d PD . 21
C18A C 0.2883(5) -0.2238(9) 0.1715(5) 0.0432(5) Uani 0.340(2) 1 d PD . 21
C19A C 0.3189(5) -0.1332(8) 0.0895(6) 0.0432(5) Uani 0.340(2) 1 d PD . 21
C20A C 0.2816(5) -0.2014(9) 0.1016(6) 0.0432(5) Uani 0.340(2) 1 d PD . 21
C21A C 0.1913(4) 0.0000 0.3921(5) 0.0432(5) Uani 0.680(4) 2 d SPD . 21
C22A C 0.1093(5) 0.0687(7) 0.3331(7) 0.0432(5) Uani 0.340(2) 1 d PD . 21
C23A C 0.0914(5) 0.1348(8) 0.2854(6) 0.0432(5) Uani 0.340(2) 1 d PD . 21
C24A C 0.1742(4) -0.0869(7) 0.3767(8) 0.0432(5) Uani 0.340(2) 1 d PD . 21
C25A C 0.3047(5) -0.0679(7) 0.0378(7) 0.0432(5) Uani 0.340(2) 1 d PD . 21
C26A C 0.3206(5) 0.0213(6) 0.0470(6) 0.0432(5) Uani 0.340(2) 1 d PD . 21
C27A C 0.3522(5) 0.0416(7) 0.1105(6) 0.0432(5) Uani 0.340(2) 1 d PD . 21
C28A C 0.2300(4) -0.2101(9) 0.0693(6) 0.0432(5) Uani 0.340(2) 1 d PD . 21
C29A C 0.1388(5) 0.1209(8) 0.0136(7) 0.0432(5) Uani 0.340(2) 1 d PD . 21
C30A C 0.1927(5) 0.1481(9) 0.0144(8) 0.0432(5) Uani 0.340(2) 1 d PD . 21
C31A C 0.2321(4) 0.0879(7) -0.0029(7) 0.0432(5) Uani 0.340(2) 1 d PD . 21
C32A C 0.2168(3) 0.0000 -0.0175(5) 0.0432(5) Uani 0.680(4) 2 d SPD . 21
C33A C 0.1620(4) -0.0290(6) -0.0156(7) 0.0432(5) Uani 0.340(2) 1 d PD . 21
C34A C 0.1231(4) 0.0316(6) 0.0009(6) 0.0432(5) Uani 0.340(2) 1 d PD . 21
C35A C 0.2527(4) -0.0744(8) 0.0021(7) 0.0432(5) Uani 0.340(2) 1 d PD . 21
C36A C 0.2175(5) -0.1464(8) 0.0176(7) 0.0432(5) Uani 0.340(2) 1 d PD . 21
C37A C 0.1629(5) -0.1201(7) 0.0056(7) 0.0432(5) Uani 0.340(2) 1 d PD . 21
C38A C 0.1511(4) -0.2289(9) 0.2772(5) 0.0432(5) Uani 0.340(2) 1 d PD . 21
C39A C 0.3371(5) 0.1295(8) 0.1300(6) 0.0432(5) Uani 0.340(2) 1 d PD . 21
C40A C 0.3362(6) 0.1549(9) 0.2004(6) 0.0432(5) Uani 0.340(2) 1 d PD . 21
C41A C 0.2854(5) 0.0956(8) 0.0277(7) 0.0432(5) Uani 0.340(2) 1 d PD . 21
C42A C 0.2964(5) 0.1615(8) 0.0812(6) 0.0432(5) Uani 0.340(2) 1 d PD . 21
C43A C 0.2975(5) 0.2179(9) 0.2190(6) 0.0432(5) Uani 0.340(2) 1 d PD . 21
C44A C 0.2572(5) 0.2512(11) 0.1683(6) 0.0432(5) Uani 0.340(2) 1 d PD . 21
C45A C 0.2556(5) 0.2216(9) 0.0986(6) 0.0432(5) Uani 0.340(2) 1 d PD . 21
C46A C 0.2029(5) 0.2166(9) 0.0648(7) 0.0432(5) Uani 0.340(2) 1 d PD . 21
C47A C 0.2088(5) 0.2722(9) 0.2001(6) 0.0432(5) Uani 0.340(2) 1 d PD . 21
C48A C 0.1579(5) 0.2628(11) 0.1654(6) 0.0432(5) Uani 0.340(2) 1 d PD . 21
C49A C 0.1553(5) 0.2332(9) 0.0961(6) 0.0432(5) Uani 0.340(2) 1 d PD . 21
C50A C 0.2728(5) 0.2166(9) 0.2823(6) 0.0432(5) Uani 0.340(2) 1 d PD . 21
C51A C 0.1169(5) 0.1747(9) 0.0650(7) 0.0432(5) Uani 0.340(2) 1 d PD . 21
C52A C 0.2190(5) 0.2489(10) 0.2724(6) 0.0432(5) Uani 0.340(2) 1 d PD . 21
C53A C 0.1163(5) 0.2336(8) 0.2050(5) 0.0432(5) Uani 0.340(2) 1 d PD . 21
C54A C 0.0776(6) 0.1744(9) 0.1716(6) 0.0432(5) Uani 0.340(2) 1 d PD . 21
C55A C 0.0771(5) 0.1397(7) 0.1032(5) 0.0432(5) Uani 0.340(2) 1 d PD . 21
C56A C 0.0576(5) 0.0524(7) 0.0869(5) 0.0432(5) Uani 0.340(2) 1 d PD . 21
C57A C 0.0811(4) 0.0000 0.0359(5) 0.0432(5) Uani 0.680(4) 2 d SPD . 21
C58A C 0.0800(5) -0.0910(7) 0.0610(6) 0.0432(5) Uani 0.340(2) 1 d PD . 21
C59A C 0.1213(5) -0.1485(9) 0.0431(7) 0.0432(5) Uani 0.340(2) 1 d PD . 21
C60A C 0.1334(4) -0.2167(7) 0.0930(5) 0.0432(5) Uani 0.340(2) 1 d PD . 21
C61A C 0.1879(4) -0.2465(8) 0.1044(5) 0.0432(5) Uani 0.340(2) 1 d PD . 21
C62A C 0.1970(4) -0.2732(8) 0.1753(5) 0.0432(5) Uani 0.340(2) 1 d PD . 21
C63A C 0.1478(4) -0.2592(8) 0.2074(5) 0.0432(5) Uani 0.340(2) 1 d PD . 21
C64A C 0.1920(4) 0.1524(8) 0.3602(7) 0.0432(5) Uani 0.340(2) 1 d PD . 21
C65A C 0.1774(4) 0.2177(9) 0.3100(6) 0.0432(5) Uani 0.340(2) 1 d PD . 21
C66A C 0.1251(5) 0.2104(9) 0.2766(6) 0.0432(5) Uani 0.340(2) 1 d PD . 21
C67A C 0.0615(5) 0.1125(7) 0.2221(5) 0.0432(5) Uani 0.340(2) 1 d PD . 21
C68A C 0.1588(5) 0.0771(7) 0.3730(8) 0.0432(5) Uani 0.340(2) 1 d PD . 21
C69A C 0.2684(5) -0.1209(7) 0.3610(6) 0.0432(5) Uani 0.340(2) 1 d PD . 21
C70A C 0.0412(5) 0.0000 0.1422(5) 0.0432(5) Uani 0.680(4) 2 d SPD . 21
C71A C 0.0546(5) -0.0925(7) 0.1248(5) 0.0432(5) Uani 0.340(2) 1 d PD . 21
C72A C 0.1083(4) -0.2243(7) 0.1561(5) 0.0432(5) Uani 0.340(2) 1 d PD . 21
C73A C 0.0460(6) 0.0231(6) 0.2104(5) 0.0432(5) Uani 0.340(2) 1 d PD . 21
C74A C 0.0701(6) -0.1588(9) 0.1745(6) 0.0432(5) Uani 0.340(2) 1 d PD . 21
C75A C 0.0711(5) -0.1313(8) 0.2439(6) 0.0432(5) Uani 0.340(2) 1 d PD . 21
C76A C 0.0604(5) -0.0416(7) 0.2598(6) 0.0432(5) Uani 0.340(2) 1 d PD . 21
C77A C 0.0938(5) -0.0195(6) 0.3198(6) 0.0432(5) Uani 0.340(2) 1 d PD . 21
C78A C 0.1229(6) -0.0968(8) 0.3417(8) 0.0432(5) Uani 0.340(2) 1 d PD . 21
C79A C 0.1107(5) -0.1671(8) 0.2935(6) 0.0432(5) Uani 0.340(2) 1 d PD . 21
C80A C 0.2137(5) -0.1485(8) 0.3628(7) 0.0432(5) Uani 0.340(2) 1 d PD . 21
C01F C 0.2349(6) 0.1472(13) 0.3674(13) 0.0458(11) Uani 0.160(2) 1 d PD . 22
C02F C 0.2193(6) 0.0682(8) 0.3979(10) 0.0458(11) Uani 0.160(2) 1 d PD . 22
C03F C 0.2580(5) 0.0000 0.3984(8) 0.0458(11) Uani 0.320(4) 2 d SPD . 22
C04F C 0.3083(5) 0.0000 0.3696(7) 0.0458(11) Uani 0.320(4) 2 d SPD . 22
C05F C 0.3220(8) 0.0808(8) 0.3426(10) 0.0458(11) Uani 0.160(2) 1 d PD . 22
C06F C 0.2862(6) 0.1557(12) 0.3424(9) 0.0458(11) Uani 0.160(2) 1 d PD . 22
C07F C 0.2929(7) 0.2063(13) 0.2820(8) 0.0458(11) Uani 0.160(2) 1 d PD . 22
C08F C 0.3326(8) 0.1636(12) 0.2451(7) 0.0458(11) Uani 0.160(2) 1 d PD . 22
C09F C 0.3505(8) 0.0850(9) 0.2822(9) 0.0458(11) Uani 0.160(2) 1 d PD . 22
C10F C 0.3675(7) 0.0000 0.2519(7) 0.0458(11) Uani 0.320(4) 2 d SPD . 22
C11F C 0.3554(8) -0.0796(9) 0.2787(9) 0.0458(11) Uani 0.160(2) 1 d PD . 22
C12F C 0.3326(9) 0.1621(14) 0.1730(8) 0.0458(11) Uani 0.160(2) 1 d PD . 22
C13F C 0.3538(8) 0.0828(8) 0.1442(7) 0.0458(11) Uani 0.160(2) 1 d PD . 22
C14F C 0.3691(9) 0.0000 0.1789(7) 0.0458(11) Uani 0.160(2) 2 d SPD . 22
C15F C 0.3026(7) -0.2040(13) 0.2680(8) 0.0458(11) Uani 0.160(2) 1 d PD . 22
C16F C 0.3418(7) -0.1532(11) 0.2354(7) 0.0458(11) Uani 0.160(2) 1 d PD . 22
C17F C 0.3416(10) -0.1497(13) 0.1624(8) 0.0458(11) Uani 0.160(2) 1 d PD . 22
C18F C 0.3567(9) -0.0699(8) 0.1310(7) 0.0458(11) Uani 0.160(2) 1 d PD . 22
C19F C 0.3317(7) 0.0626(10) 0.0757(7) 0.0458(11) Uani 0.160(2) 1 d PD . 22
C20F C 0.3337(7) -0.0319(10) 0.0671(7) 0.0458(11) Uani 0.160(2) 1 d PD . 22
C21F C 0.2290(6) -0.0838(8) 0.3887(11) 0.0458(11) Uani 0.160(2) 1 d PD . 22
C22F C 0.1314(8) -0.1078(11) 0.3417(12) 0.0458(11) Uani 0.160(2) 1 d PD . 22
C23F C 0.0881(7) -0.0618(10) 0.3046(8) 0.0458(11) Uani 0.160(2) 1 d PD . 22
C24F C 0.2418(6) -0.1622(13) 0.3548(12) 0.0458(11) Uani 0.160(2) 1 d PD . 22
C25F C 0.2883(7) 0.1114(11) 0.0414(10) 0.0458(11) Uani 0.160(2) 1 d PD . 22
C26F C 0.2677(6) 0.1869(12) 0.0717(9) 0.0458(11) Uani 0.160(2) 1 d PD . 22
C27F C 0.2916(6) 0.2142(13) 0.1374(8) 0.0458(11) Uani 0.160(2) 1 d PD . 22
C28F C 0.2921(7) -0.0804(11) 0.0295(13) 0.0458(11) Uani 0.160(2) 1 d PD . 22
C29F C 0.0898(9) 0.0800(10) 0.0444(11) 0.0458(11) Uani 0.160(2) 1 d PD . 22
C30F C 0.1213(8) 0.1575(14) 0.0556(11) 0.0458(11) Uani 0.160(2) 1 d PD . 22
C31F C 0.1715(7) 0.1625(13) 0.0282(11) 0.0458(11) Uani 0.160(2) 1 d PD . 22
C32F C 0.1888(6) 0.0846(8) -0.0036(11) 0.0458(11) Uani 0.160(2) 1 d PD . 22
C33F C 0.1598(5) 0.0000 -0.0125(11) 0.0458(11) Uani 0.160(2) 2 d SPD . 22
C34F C 0.1091(9) 0.0000 0.0147(13) 0.0458(11) Uani 0.160(2) 2 d SPD . 22
C35F C 0.2458(6) 0.0657(11) 0.0009(10) 0.0458(11) Uani 0.160(2) 1 d PD . 22
C36F C 0.2513(5) -0.0296(10) -0.0055(9) 0.0458(11) Uani 0.160(2) 1 d PD . 22
C37F C 0.1987(6) -0.0683(8) -0.0137(10) 0.0458(11) Uani 0.160(2) 1 d PD . 22
C38F C 0.2626(7) -0.2501(19) 0.2272(8) 0.0458(11) Uani 0.160(2) 1 d PD . 22
C39F C 0.2513(7) 0.2581(16) 0.1727(8) 0.0458(11) Uani 0.160(2) 1 d PD . 22
C40F C 0.2507(7) 0.2528(18) 0.2451(8) 0.0458(11) Uani 0.160(2) 1 d PD . 22
C41F C 0.2127(6) 0.2131(15) 0.0655(9) 0.0458(11) Uani 0.160(2) 1 d PD . 22
C42F C 0.2027(6) 0.2575(15) 0.1286(8) 0.0458(11) Uani 0.160(2) 1 d PD . 22
C43F C 0.2012(7) 0.2518(14) 0.2751(9) 0.0458(11) Uani 0.160(2) 1 d PD . 22
C44F C 0.1512(7) 0.2517(14) 0.2305(9) 0.0458(11) Uani 0.160(2) 1 d PD . 22
C45F C 0.1518(7) 0.252(2) 0.1565(9) 0.0458(11) Uani 0.160(2) 1 d PD . 22
C46F C 0.1109(8) 0.2026(14) 0.1186(9) 0.0458(11) Uani 0.160(2) 1 d PD . 22
C47F C 0.1131(8) 0.1979(13) 0.2624(9) 0.0458(11) Uani 0.160(2) 1 d PD . 22
C48F C 0.0726(10) 0.1507(12) 0.2226(8) 0.0458(11) Uani 0.160(2) 1 d PD . 22
C49F C 0.0717(8) 0.1530(13) 0.1498(9) 0.0458(11) Uani 0.160(2) 1 d PD . 22
C50F C 0.1925(7) 0.1977(13) 0.3339(10) 0.0458(11) Uani 0.160(2) 1 d PD . 22
C51F C 0.0603(9) 0.0831(9) 0.1043(10) 0.0458(11) Uani 0.160(2) 1 d PD . 22
C52F C 0.1386(8) 0.1635(12) 0.3272(9) 0.0458(11) Uani 0.160(2) 1 d PD . 22
C53F C 0.0607(9) 0.0688(8) 0.2516(8) 0.0458(11) Uani 0.160(2) 1 d PD . 22
C54F C 0.0465(9) 0.0000 0.2041(7) 0.0458(11) Uani 0.160(2) 2 d SPD . 22
C55F C 0.0476(9) 0.0000 0.1307(8) 0.0458(11) Uani 0.320(4) 2 d SPD . 22
C56F C 0.0637(9) -0.0835(9) 0.0988(9) 0.0458(11) Uani 0.160(2) 1 d PD . 22
C57F C 0.0949(8) -0.0815(8) 0.0396(10) 0.0458(11) Uani 0.160(2) 1 d PD . 22
C58F C 0.1313(7) -0.1573(12) 0.0428(10) 0.0458(11) Uani 0.160(2) 1 d PD . 22
C59F C 0.1814(6) -0.1475(13) 0.0149(13) 0.0458(11) Uani 0.160(2) 1 d PD . 22
C60F C 0.2229(6) -0.1961(13) 0.0511(8) 0.0458(11) Uani 0.160(2) 1 d PD . 22
C61F C 0.2771(7) -0.1628(12) 0.0578(8) 0.0458(11) Uani 0.160(2) 1 d PD . 22
C62F C 0.3021(6) -0.1958(13) 0.1222(8) 0.0458(11) Uani 0.160(2) 1 d PD . 22
C63F C 0.2639(7) -0.2479(15) 0.1543(7) 0.0458(11) Uani 0.160(2) 1 d PD . 22
C64F C 0.1673(5) 0.0302(10) 0.3880(9) 0.0458(11) Uani 0.160(2) 1 d PD . 22
C65F C 0.1264(7) 0.0791(11) 0.3520(12) 0.0458(11) Uani 0.160(2) 1 d PD . 22
C66F C 0.0864(7) 0.0313(10) 0.3132(8) 0.0458(11) Uani 0.160(2) 1 d PD . 22
C67F C 0.0636(8) -0.0848(8) 0.2378(7) 0.0458(11) Uani 0.160(2) 1 d PD . 22
C68F C 0.1732(6) -0.0637(11) 0.3823(10) 0.0458(11) Uani 0.160(2) 1 d PD . 22
C69F C 0.3255(8) -0.0817(9) 0.3380(10) 0.0458(11) Uani 0.160(2) 1 d PD . 22
C70F C 0.0806(8) -0.1606(12) 0.1389(7) 0.0458(11) Uani 0.160(2) 1 d PD . 22
C71F C 0.1220(7) -0.2070(13) 0.1052(8) 0.0458(11) Uani 0.160(2) 1 d PD . 22
C72F C 0.2148(6) -0.2487(14) 0.1106(8) 0.0458(11) Uani 0.160(2) 1 d PD . 22
C73F C 0.0823(9) -0.1644(12) 0.2103(7) 0.0458(11) Uani 0.160(2) 1 d PD . 22
C74F C 0.1653(6) -0.2548(17) 0.1391(8) 0.0458(11) Uani 0.160(2) 1 d PD . 22
C75F C 0.1637(6) -0.2614(13) 0.2117(7) 0.0458(11) Uani 0.160(2) 1 d PD . 22
C76F C 0.1232(6) -0.2160(12) 0.2458(8) 0.0458(11) Uani 0.160(2) 1 d PD . 22
C77F C 0.1477(6) -0.1877(12) 0.3113(8) 0.0458(11) Uani 0.160(2) 1 d PD . 22
C78F C 0.2024(6) -0.2145(14) 0.3176(9) 0.0458(11) Uani 0.160(2) 1 d PD . 22
C79F C 0.2124(6) -0.2606(14) 0.2557(8) 0.0458(11) Uani 0.160(2) 1 d PD . 22
C80F C 0.2927(6) -0.1601(12) 0.3308(9) 0.0458(11) Uani 0.160(2) 1 d PD . 22
C1T C 0.11938(17) 0.5000 0.1939(3) 0.064(3) Uani 0.865(5) 2 d SPGU D 1
H1T H 0.0823 0.5000 0.1805 0.077 Uiso 0.865(5) 2 calc SPR D 1
C2T C 0.1557(2) 0.5000(10) 0.1449(2) 0.063(4) Uani 0.865(5) 2 d SPGU D 1
H2T H 0.1434 0.5000 0.0979 0.076 Uiso 0.865(5) 2 calc SPR D 1
C3T C 0.2099(2) 0.5000(16) 0.1646(2) 0.056(2) Uani 0.865(5) 2 d SPGU D 1
H3T H 0.2347 0.5000 0.1310 0.067 Uiso 0.865(5) 2 calc SPR D 1
C4T C 0.22780(17) 0.5000(14) 0.2333(2) 0.054(2) Uani 0.865(5) 2 d SPGU D 1
H4T H 0.2649 0.5000 0.2468 0.065 Uiso 0.865(5) 2 calc SPR D 1
C5T C 0.1915(2) 0.5000(8) 0.28238(17) 0.0488(19) Uani 0.865(5) 2 d SPGU D 1
H5T H 0.2037 0.5000 0.3294 0.059 Uiso 0.865(5) 2 calc SPR D 1
C6T C 0.1373(2) 0.5000(6) 0.2627(3) 0.051(2) Uani 0.865(5) 2 d SPGU D 1
H6T H 0.1125 0.5000 0.2962 0.062 Uiso 0.865(5) 2 calc SPR D 1
Cl1S Cl 0.1712(3) 0.5282(8) 0.2936(2) 0.083(5) Uani 0.135(5) 1 d PRD . 2
Cl2S Cl 0.25232(17) 0.4912(19) 0.2000(3) 0.070(6) Uani 0.135(5) 1 d PRD . 2
Cl3S Cl 0.1394(2) 0.4844(7) 0.1509(3) 0.125(11) Uani 0.135(5) 1 d PRD . 2
C11S C 0.1882(3) 0.5358(9) 0.2083(3) 0.14(6) Uani 0.135(5) 1 d PRD . 2
H11S H 0.1893 0.6055 0.1950 0.168 Uiso 0.135(5) 1 d PR . 2

loop_
_atom_site_aniso_label
_atom_site_aniso_U_11
_atom_site_aniso_U_22
_atom_site_aniso_U_33
_atom_site_aniso_U_23
_atom_site_aniso_U_13
_atom_site_aniso_U_12
Ni1 0.0147(3) 0.0182(3) 0.0238(3) 0.000 0.00114(19) 0.000
N1 0.0167(11) 0.0196(12) 0.0275(13) -0.0005(10) 0.0016(9) -0.0005(9)
N2 0.0153(16) 0.0226(18) 0.0293(19) 0.000 0.0012(13) 0.000
N3 0.0161(16) 0.0229(18) 0.0275(19) 0.000 0.0029(13) 0.000
C1P 0.0146(12) 0.0286(16) 0.0264(15) -0.0028(12) 0.0037(10) -0.0022(11)
C2P 0.0167(13) 0.0250(15) 0.0298(15) -0.0026(12) 0.0028(11) -0.0030(11)
C3P 0.0170(13) 0.0220(14) 0.0324(16) -0.0028(12) 0.0035(11) -0.0027(11)
C4P 0.0205(14) 0.0211(14) 0.0399(18) -0.0015(13) 0.0042(12) -0.0026(11)
C5P 0.0206(14) 0.0200(14) 0.0408(18) 0.0012(13) 0.0034(12) 0.0003(11)
C6P 0.0187(13) 0.0217(14) 0.0333(16) 0.0017(12) 0.0033(11) 0.0010(11)
C7P 0.0196(14) 0.0245(15) 0.0322(16) 0.0029(13) 0.0006(12) 0.0018(11)
C8P 0.0170(13) 0.0245(15) 0.0306(16) 0.0013(12) 0.0000(11) 0.0010(11)
C9P 0.0211(14) 0.0290(18) 0.0345(17) 0.0013(14) -0.0044(12) 0.0008(12)
C10P 0.0320(18) 0.0301(18) 0.048(2) 0.0017(16) -0.0133(16) 0.0035(14)
C11P 0.053(3) 0.036(2) 0.044(2) 0.0086(18) -0.0098(19) 0.0039(18)
C12P 0.0329(18) 0.0207(16) 0.056(2) 0.0045(16) -0.0040(16) 0.0018(13)
C13P 0.045(2) 0.033(2) 0.063(3) 0.017(2) 0.000(2) -0.0007(18)
C14P 0.0269(16) 0.0226(16) 0.051(2) -0.0054(15) 0.0015(15) -0.0047(13)
C15P 0.0299(18) 0.033(2) 0.066(3) -0.0013(19) 0.0076(18) -0.0104(15)
C16P 0.0173(13) 0.0317(17) 0.0259(15) -0.0007(13) 0.0008(11) -0.0001(12)
C17P 0.0215(15) 0.0356(18) 0.0329(17) -0.0048(14) -0.0004(12) -0.0047(13)
C18P 0.0264(17) 0.055(3) 0.048(2) -0.015(2) 0.0071(16) -0.0154(17)
Sm1 0.0328(6) 0.0690(13) 0.0622(9) 0.000 0.0298(6) 0.000
Sm4 0.051(4) 0.127(4) 0.059(3) 0.000 0.036(3) 0.000
Sm5 0.0482(18) 0.065(3) 0.0193(13) -0.0066(11) 0.0008(10) -0.0098(13)
Sm6 0.0213(18) 0.047(5) 0.037(2) -0.004(2) -0.0012(13) 0.0065(19)
Sm7 0.060(4) 0.035(2) 0.061(3) -0.024(2) 0.037(3) -0.008(2)
Sm2 0.0285(5) 0.0198(5) 0.1238(17) -0.0178(7) 0.0369(9) -0.0002(4)
Sm3 0.128(2) 0.0414(10) 0.0816(13) -0.0026(7) 0.0207(12) 0.0303(10)
C01A 0.0448(9) 0.0432(9) 0.0411(8) 0.0027(7) 0.0019(7) -0.0002(7)
C02A 0.0448(9) 0.0432(9) 0.0411(8) 0.0027(7) 0.0019(7) -0.0002(7)
C03A 0.0448(9) 0.0432(9) 0.0411(8) 0.0027(7) 0.0019(7) -0.0002(7)
C04A 0.0448(9) 0.0432(9) 0.0411(8) 0.0027(7) 0.0019(7) -0.0002(7)
C05A 0.0448(9) 0.0432(9) 0.0411(8) 0.0027(7) 0.0019(7) -0.0002(7)
C06A 0.0448(9) 0.0432(9) 0.0411(8) 0.0027(7) 0.0019(7) -0.0002(7)
C07A 0.0448(9) 0.0432(9) 0.0411(8) 0.0027(7) 0.0019(7) -0.0002(7)
C08A 0.0448(9) 0.0432(9) 0.0411(8) 0.0027(7) 0.0019(7) -0.0002(7)
C09A 0.0448(9) 0.0432(9) 0.0411(8) 0.0027(7) 0.0019(7) -0.0002(7)
C10A 0.0448(9) 0.0432(9) 0.0411(8) 0.0027(7) 0.0019(7) -0.0002(7)
C11A 0.0448(9) 0.0432(9) 0.0411(8) 0.0027(7) 0.0019(7) -0.0002(7)
C12A 0.0448(9) 0.0432(9) 0.0411(8) 0.0027(7) 0.0019(7) -0.0002(7)
C13A 0.0448(9) 0.0432(9) 0.0411(8) 0.0027(7) 0.0019(7) -0.0002(7)
C14A 0.0448(9) 0.0432(9) 0.0411(8) 0.0027(7) 0.0019(7) -0.0002(7)
C15A 0.0448(9) 0.0432(9) 0.0411(8) 0.0027(7) 0.0019(7) -0.0002(7)
C16A 0.0448(9) 0.0432(9) 0.0411(8) 0.0027(7) 0.0019(7) -0.0002(7)
C17A 0.0448(9) 0.0432(9) 0.0411(8) 0.0027(7) 0.0019(7) -0.0002(7)
C18A 0.0448(9) 0.0432(9) 0.0411(8) 0.0027(7) 0.0019(7) -0.0002(7)
C19A 0.0448(9) 0.0432(9) 0.0411(8) 0.0027(7) 0.0019(7) -0.0002(7)
C20A 0.0448(9) 0.0432(9) 0.0411(8) 0.0027(7) 0.0019(7) -0.0002(7)
C21A 0.0448(9) 0.0432(9) 0.0411(8) 0.0027(7) 0.0019(7) -0.0002(7)
C22A 0.0448(9) 0.0432(9) 0.0411(8) 0.0027(7) 0.0019(7) -0.0002(7)
C23A 0.0448(9) 0.0432(9) 0.0411(8) 0.0027(7) 0.0019(7) -0.0002(7)
C24A 0.0448(9) 0.0432(9) 0.0411(8) 0.0027(7) 0.0019(7) -0.0002(7)
C25A 0.0448(9) 0.0432(9) 0.0411(8) 0.0027(7) 0.0019(7) -0.0002(7)
C26A 0.0448(9) 0.0432(9) 0.0411(8) 0.0027(7) 0.0019(7) -0.0002(7)
C27A 0.0448(9) 0.0432(9) 0.0411(8) 0.0027(7) 0.0019(7) -0.0002(7)
C28A 0.0448(9) 0.0432(9) 0.0411(8) 0.0027(7) 0.0019(7) -0.0002(7)
C29A 0.0448(9) 0.0432(9) 0.0411(8) 0.0027(7) 0.0019(7) -0.0002(7)
C30A 0.0448(9) 0.0432(9) 0.0411(8) 0.0027(7) 0.0019(7) -0.0002(7)
C31A 0.0448(9) 0.0432(9) 0.0411(8) 0.0027(7) 0.0019(7) -0.0002(7)
C32A 0.0448(9) 0.0432(9) 0.0411(8) 0.0027(7) 0.0019(7) -0.0002(7)
C33A 0.0448(9) 0.0432(9) 0.0411(8) 0.0027(7) 0.0019(7) -0.0002(7)
C34A 0.0448(9) 0.0432(9) 0.0411(8) 0.0027(7) 0.0019(7) -0.0002(7)
C35A 0.0448(9) 0.0432(9) 0.0411(8) 0.0027(7) 0.0019(7) -0.0002(7)
C36A 0.0448(9) 0.0432(9) 0.0411(8) 0.0027(7) 0.0019(7) -0.0002(7)
C37A 0.0448(9) 0.0432(9) 0.0411(8) 0.0027(7) 0.0019(7) -0.0002(7)
C38A 0.0448(9) 0.0432(9) 0.0411(8) 0.0027(7) 0.0019(7) -0.0002(7)
C39A 0.0448(9) 0.0432(9) 0.0411(8) 0.0027(7) 0.0019(7) -0.0002(7)
C40A 0.0448(9) 0.0432(9) 0.0411(8) 0.0027(7) 0.0019(7) -0.0002(7)
C41A 0.0448(9) 0.0432(9) 0.0411(8) 0.0027(7) 0.0019(7) -0.0002(7)
C42A 0.0448(9) 0.0432(9) 0.0411(8) 0.0027(7) 0.0019(7) -0.0002(7)
C43A 0.0448(9) 0.0432(9) 0.0411(8) 0.0027(7) 0.0019(7) -0.0002(7)
C44A 0.0448(9) 0.0432(9) 0.0411(8) 0.0027(7) 0.0019(7) -0.0002(7)
C45A 0.0448(9) 0.0432(9) 0.0411(8) 0.0027(7) 0.0019(7) -0.0002(7)
C46A 0.0448(9) 0.0432(9) 0.0411(8) 0.0027(7) 0.0019(7) -0.0002(7)
C47A 0.0448(9) 0.0432(9) 0.0411(8) 0.0027(7) 0.0019(7) -0.0002(7)
C48A 0.0448(9) 0.0432(9) 0.0411(8) 0.0027(7) 0.0019(7) -0.0002(7)
C49A 0.0448(9) 0.0432(9) 0.0411(8) 0.0027(7) 0.0019(7) -0.0002(7)
C50A 0.0448(9) 0.0432(9) 0.0411(8) 0.0027(7) 0.0019(7) -0.0002(7)
C51A 0.0448(9) 0.0432(9) 0.0411(8) 0.0027(7) 0.0019(7) -0.0002(7)
C52A 0.0448(9) 0.0432(9) 0.0411(8) 0.0027(7) 0.0019(7) -0.0002(7)
C53A 0.0448(9) 0.0432(9) 0.0411(8) 0.0027(7) 0.0019(7) -0.0002(7)
C54A 0.0448(9) 0.0432(9) 0.0411(8) 0.0027(7) 0.0019(7) -0.0002(7)
C55A 0.0448(9) 0.0432(9) 0.0411(8) 0.0027(7) 0.0019(7) -0.0002(7)
C56A 0.0448(9) 0.0432(9) 0.0411(8) 0.0027(7) 0.0019(7) -0.0002(7)
C57A 0.0448(9) 0.0432(9) 0.0411(8) 0.0027(7) 0.0019(7) -0.0002(7)
C58A 0.0448(9) 0.0432(9) 0.0411(8) 0.0027(7) 0.0019(7) -0.0002(7)
C59A 0.0448(9) 0.0432(9) 0.0411(8) 0.0027(7) 0.0019(7) -0.0002(7)
C60A 0.0448(9) 0.0432(9) 0.0411(8) 0.0027(7) 0.0019(7) -0.0002(7)
C61A 0.0448(9) 0.0432(9) 0.0411(8) 0.0027(7) 0.0019(7) -0.0002(7)
C62A 0.0448(9) 0.0432(9) 0.0411(8) 0.0027(7) 0.0019(7) -0.0002(7)
C63A 0.0448(9) 0.0432(9) 0.0411(8) 0.0027(7) 0.0019(7) -0.0002(7)
C64A 0.0448(9) 0.0432(9) 0.0411(8) 0.0027(7) 0.0019(7) -0.0002(7)
C65A 0.0448(9) 0.0432(9) 0.0411(8) 0.0027(7) 0.0019(7) -0.0002(7)
C66A 0.0448(9) 0.0432(9) 0.0411(8) 0.0027(7) 0.0019(7) -0.0002(7)
C67A 0.0448(9) 0.0432(9) 0.0411(8) 0.0027(7) 0.0019(7) -0.0002(7)
C68A 0.0448(9) 0.0432(9) 0.0411(8) 0.0027(7) 0.0019(7) -0.0002(7)
C69A 0.0448(9) 0.0432(9) 0.0411(8) 0.0027(7) 0.0019(7) -0.0002(7)
C70A 0.0448(9) 0.0432(9) 0.0411(8) 0.0027(7) 0.0019(7) -0.0002(7)
C71A 0.0448(9) 0.0432(9) 0.0411(8) 0.0027(7) 0.0019(7) -0.0002(7)
C72A 0.0448(9) 0.0432(9) 0.0411(8) 0.0027(7) 0.0019(7) -0.0002(7)
C73A 0.0448(9) 0.0432(9) 0.0411(8) 0.0027(7) 0.0019(7) -0.0002(7)
C74A 0.0448(9) 0.0432(9) 0.0411(8) 0.0027(7) 0.0019(7) -0.0002(7)
C75A 0.0448(9) 0.0432(9) 0.0411(8) 0.0027(7) 0.0019(7) -0.0002(7)
C76A 0.0448(9) 0.0432(9) 0.0411(8) 0.0027(7) 0.0019(7) -0.0002(7)
C77A 0.0448(9) 0.0432(9) 0.0411(8) 0.0027(7) 0.0019(7) -0.0002(7)
C78A 0.0448(9) 0.0432(9) 0.0411(8) 0.0027(7) 0.0019(7) -0.0002(7)
C79A 0.0448(9) 0.0432(9) 0.0411(8) 0.0027(7) 0.0019(7) -0.0002(7)
C80A 0.0448(9) 0.0432(9) 0.0411(8) 0.0027(7) 0.0019(7) -0.0002(7)
C01F 0.046(2) 0.056(2) 0.0373(19) -0.0048(18) 0.0169(13) -0.0038(19)
C02F 0.046(2) 0.056(2) 0.0373(19) -0.0048(18) 0.0169(13) -0.0038(19)
C03F 0.046(2) 0.056(2) 0.0373(19) -0.0048(18) 0.0169(13) -0.0038(19)
C04F 0.046(2) 0.056(2) 0.0373(19) -0.0048(18) 0.0169(13) -0.0038(19)
C05F 0.046(2) 0.056(2) 0.0373(19) -0.0048(18) 0.0169(13) -0.0038(19)
C06F 0.046(2) 0.056(2) 0.0373(19) -0.0048(18) 0.0169(13) -0.0038(19)
C07F 0.046(2) 0.056(2) 0.0373(19) -0.0048(18) 0.0169(13) -0.0038(19)
C08F 0.046(2) 0.056(2) 0.0373(19) -0.0048(18) 0.0169(13) -0.0038(19)
C09F 0.046(2) 0.056(2) 0.0373(19) -0.0048(18) 0.0169(13) -0.0038(19)
C10F 0.046(2) 0.056(2) 0.0373(19) -0.0048(18) 0.0169(13) -0.0038(19)
C11F 0.046(2) 0.056(2) 0.0373(19) -0.0048(18) 0.0169(13) -0.0038(19)
C12F 0.046(2) 0.056(2) 0.0373(19) -0.0048(18) 0.0169(13) -0.0038(19)
C13F 0.046(2) 0.056(2) 0.0373(19) -0.0048(18) 0.0169(13) -0.0038(19)
C14F 0.046(2) 0.056(2) 0.0373(19) -0.0048(18) 0.0169(13) -0.0038(19)
C15F 0.046(2) 0.056(2) 0.0373(19) -0.0048(18) 0.0169(13) -0.0038(19)
C16F 0.046(2) 0.056(2) 0.0373(19) -0.0048(18) 0.0169(13) -0.0038(19)
C17F 0.046(2) 0.056(2) 0.0373(19) -0.0048(18) 0.0169(13) -0.0038(19)
C18F 0.046(2) 0.056(2) 0.0373(19) -0.0048(18) 0.0169(13) -0.0038(19)
C19F 0.046(2) 0.056(2) 0.0373(19) -0.0048(18) 0.0169(13) -0.0038(19)
C20F 0.046(2) 0.056(2) 0.0373(19) -0.0048(18) 0.0169(13) -0.0038(19)
C21F 0.046(2) 0.056(2) 0.0373(19) -0.0048(18) 0.0169(13) -0.0038(19)
C22F 0.046(2) 0.056(2) 0.0373(19) -0.0048(18) 0.0169(13) -0.0038(19)
C23F 0.046(2) 0.056(2) 0.0373(19) -0.0048(18) 0.0169(13) -0.0038(19)
C24F 0.046(2) 0.056(2) 0.0373(19) -0.0048(18) 0.0169(13) -0.0038(19)
C25F 0.046(2) 0.056(2) 0.0373(19) -0.0048(18) 0.0169(13) -0.0038(19)
C26F 0.046(2) 0.056(2) 0.0373(19) -0.0048(18) 0.0169(13) -0.0038(19)
C27F 0.046(2) 0.056(2) 0.0373(19) -0.0048(18) 0.0169(13) -0.0038(19)
C28F 0.046(2) 0.056(2) 0.0373(19) -0.0048(18) 0.0169(13) -0.0038(19)
C29F 0.046(2) 0.056(2) 0.0373(19) -0.0048(18) 0.0169(13) -0.0038(19)
C30F 0.046(2) 0.056(2) 0.0373(19) -0.0048(18) 0.0169(13) -0.0038(19)
C31F 0.046(2) 0.056(2) 0.0373(19) -0.0048(18) 0.0169(13) -0.0038(19)
C32F 0.046(2) 0.056(2) 0.0373(19) -0.0048(18) 0.0169(13) -0.0038(19)
C33F 0.046(2) 0.056(2) 0.0373(19) -0.0048(18) 0.0169(13) -0.0038(19)
C34F 0.046(2) 0.056(2) 0.0373(19) -0.0048(18) 0.0169(13) -0.0038(19)
C35F 0.046(2) 0.056(2) 0.0373(19) -0.0048(18) 0.0169(13) -0.0038(19)
C36F 0.046(2) 0.056(2) 0.0373(19) -0.0048(18) 0.0169(13) -0.0038(19)
C37F 0.046(2) 0.056(2) 0.0373(19) -0.0048(18) 0.0169(13) -0.0038(19)
C38F 0.046(2) 0.056(2) 0.0373(19) -0.0048(18) 0.0169(13) -0.0038(19)
C39F 0.046(2) 0.056(2) 0.0373(19) -0.0048(18) 0.0169(13) -0.0038(19)
C40F 0.046(2) 0.056(2) 0.0373(19) -0.0048(18) 0.0169(13) -0.0038(19)
C41F 0.046(2) 0.056(2) 0.0373(19) -0.0048(18) 0.0169(13) -0.0038(19)
C42F 0.046(2) 0.056(2) 0.0373(19) -0.0048(18) 0.0169(13) -0.0038(19)
C43F 0.046(2) 0.056(2) 0.0373(19) -0.0048(18) 0.0169(13) -0.0038(19)
C44F 0.046(2) 0.056(2) 0.0373(19) -0.0048(18) 0.0169(13) -0.0038(19)
C45F 0.046(2) 0.056(2) 0.0373(19) -0.0048(18) 0.0169(13) -0.0038(19)
C46F 0.046(2) 0.056(2) 0.0373(19) -0.0048(18) 0.0169(13) -0.0038(19)
C47F 0.046(2) 0.056(2) 0.0373(19) -0.0048(18) 0.0169(13) -0.0038(19)
C48F 0.046(2) 0.056(2) 0.0373(19) -0.0048(18) 0.0169(13) -0.0038(19)
C49F 0.046(2) 0.056(2) 0.0373(19) -0.0048(18) 0.0169(13) -0.0038(19)
C50F 0.046(2) 0.056(2) 0.0373(19) -0.0048(18) 0.0169(13) -0.0038(19)
C51F 0.046(2) 0.056(2) 0.0373(19) -0.0048(18) 0.0169(13) -0.0038(19)
C52F 0.046(2) 0.056(2) 0.0373(19) -0.0048(18) 0.0169(13) -0.0038(19)
C53F 0.046(2) 0.056(2) 0.0373(19) -0.0048(18) 0.0169(13) -0.0038(19)
C54F 0.046(2) 0.056(2) 0.0373(19) -0.0048(18) 0.0169(13) -0.0038(19)
C55F 0.046(2) 0.056(2) 0.0373(19) -0.0048(18) 0.0169(13) -0.0038(19)
C56F 0.046(2) 0.056(2) 0.0373(19) -0.0048(18) 0.0169(13) -0.0038(19)
C57F 0.046(2) 0.056(2) 0.0373(19) -0.0048(18) 0.0169(13) -0.0038(19)
C58F 0.046(2) 0.056(2) 0.0373(19) -0.0048(18) 0.0169(13) -0.0038(19)
C59F 0.046(2) 0.056(2) 0.0373(19) -0.0048(18) 0.0169(13) -0.0038(19)
C60F 0.046(2) 0.056(2) 0.0373(19) -0.0048(18) 0.0169(13) -0.0038(19)
C61F 0.046(2) 0.056(2) 0.0373(19) -0.0048(18) 0.0169(13) -0.0038(19)
C62F 0.046(2) 0.056(2) 0.0373(19) -0.0048(18) 0.0169(13) -0.0038(19)
C63F 0.046(2) 0.056(2) 0.0373(19) -0.0048(18) 0.0169(13) -0.0038(19)
C64F 0.046(2) 0.056(2) 0.0373(19) -0.0048(18) 0.0169(13) -0.0038(19)
C65F 0.046(2) 0.056(2) 0.0373(19) -0.0048(18) 0.0169(13) -0.0038(19)
C66F 0.046(2) 0.056(2) 0.0373(19) -0.0048(18) 0.0169(13) -0.0038(19)
C67F 0.046(2) 0.056(2) 0.0373(19) -0.0048(18) 0.0169(13) -0.0038(19)
C68F 0.046(2) 0.056(2) 0.0373(19) -0.0048(18) 0.0169(13) -0.0038(19)
C69F 0.046(2) 0.056(2) 0.0373(19) -0.0048(18) 0.0169(13) -0.0038(19)
C70F 0.046(2) 0.056(2) 0.0373(19) -0.0048(18) 0.0169(13) -0.0038(19)
C71F 0.046(2) 0.056(2) 0.0373(19) -0.0048(18) 0.0169(13) -0.0038(19)
C72F 0.046(2) 0.056(2) 0.0373(19) -0.0048(18) 0.0169(13) -0.0038(19)
C73F 0.046(2) 0.056(2) 0.0373(19) -0.0048(18) 0.0169(13) -0.0038(19)
C74F 0.046(2) 0.056(2) 0.0373(19) -0.0048(18) 0.0169(13) -0.0038(19)
C75F 0.046(2) 0.056(2) 0.0373(19) -0.0048(18) 0.0169(13) -0.0038(19)
C76F 0.046(2) 0.056(2) 0.0373(19) -0.0048(18) 0.0169(13) -0.0038(19)
C77F 0.046(2) 0.056(2) 0.0373(19) -0.0048(18) 0.0169(13) -0.0038(19)
C78F 0.046(2) 0.056(2) 0.0373(19) -0.0048(18) 0.0169(13) -0.0038(19)
C79F 0.046(2) 0.056(2) 0.0373(19) -0.0048(18) 0.0169(13) -0.0038(19)
C80F 0.046(2) 0.056(2) 0.0373(19) -0.0048(18) 0.0169(13) -0.0038(19)
C1T 0.049(5) 0.082(8) 0.061(6) 0.000 0.000(4) 0.000
C2T 0.078(8) 0.086(9) 0.026(4) 0.000 0.001(4) 0.000
C3T 0.079(6) 0.050(5) 0.042(4) 0.000 0.021(4) 0.000
C4T 0.051(5) 0.062(5) 0.049(5) 0.000 -0.003(4) 0.000
C5T 0.058(5) 0.057(5) 0.030(4) 0.000 -0.003(3) 0.000
C6T 0.043(4) 0.067(6) 0.046(4) 0.000 0.013(3) 0.000
Cl1S 0.096(11) 0.071(8) 0.090(9) 0.013(6) 0.058(8) 0.028(7)
Cl2S 0.062(6) 0.104(16) 0.046(4) -0.003(8) 0.019(4) -0.041(11)
Cl3S 0.082(11) 0.09(2) 0.19(2) 0.017(15) -0.062(13) 0.018(11)
C11S 0.05(2) 0.29(18) 0.07(3) -0.07(6) -0.02(2) 0.05(5)

loop_
_atom_type_symbol
_atom_type_description
_atom_type_scat_dispersion_real
_atom_type_scat_dispersion_imag
_atom_type_scat_source
C C 0.0033 0.0016 'International Tables Vol C Tables 4.2.6.8 and 6.1.1.4'
H H 0.0000 0.0000 'International Tables Vol C Tables 4.2.6.8 and 6.1.1.4'
N N 0.0061 0.0033 'International Tables Vol C Tables 4.2.6.8 and 6.1.1.4'
Ni Ni 0.3393 1.1124 'International Tables Vol C Tables 4.2.6.8 and 6.1.1.4'
Sm Sm -0.1638 3.4418 'International Tables Vol C Tables 4.2.6.8 and 6.1.1.4'
Cl Cl 0.1484 0.1585 'International Tables Vol C Tables 4.2.6.8 and 6.1.1.4'

loop_
_geom_angle_atom_site_label_1
_geom_angle_atom_site_label_2
_geom_angle_atom_site_label_3
_geom_angle
_geom_angle_site_symmetry_1
_geom_angle_site_symmetry_3
N3 Ni1 N1 89.95(8) . .
N3 Ni1 N1 89.95(8) . 6
N1 Ni1 N1 177.26(16) . 6
N3 Ni1 N2 177.10(16) . .
N1 Ni1 N2 89.98(8) . .
N1 Ni1 N2 89.98(8) 6 .
C3P N1 C6P 104.3(3) . .
C3P N1 Ni1 127.9(2) . .
C6P N1 Ni1 127.7(2) . .
C8P N2 C8P 104.7(4) . 6
C8P N2 Ni1 127.61(19) . .
C8P N2 Ni1 127.61(19) 6 .
C1P N3 C1P 104.5(4) . 6
C1P N3 Ni1 127.72(19) . .
C1P N3 Ni1 127.72(19) 6 .
N3 C1P C2P 125.4(3) . .
N3 C1P C16P 111.4(3) . .
C2P C1P C16P 123.1(3) . .
C1P C2P C3P 124.0(3) . .
C2P C3P N1 124.9(3) . .
C2P C3P C4P 123.3(3) . .
N1 C3P C4P 111.8(3) . .
C5P C4P C3P 106.3(3) . .
C5P C4P C14P 129.0(3) . .
C3P C4P C14P 124.7(3) . .
C4P C5P C6P 106.2(3) . .
C4P C5P C12P 128.8(3) . .
C6P C5P C12P 125.0(3) . .
C7P C6P N1 125.1(3) . .
C7P C6P C5P 123.4(3) . .
N1 C6P C5P 111.5(3) . .
C8P C7P C6P 124.0(3) . .
C7P C8P N2 125.5(3) . .
C7P C8P C9P 123.0(3) . .
N2 C8P C9P 111.4(3) . .
C9P C9P C8P 106.2(2) 6 .
C9P C9P C10P 129.0(2) 6 .
C8P C9P C10P 124.7(3) . .
C9P C10P C11P 112.5(3) . .
C5P C12P C13P 112.9(4) . .
C4P C14P C15P 113.2(3) . .
C16P C16P C1P 106.3(2) 6 .
C16P C16P C17P 128.7(2) 6 .
C1P C16P C17P 124.8(3) . .
C16P C17P C18P 111.7(3) . .
C02A C01A C06A 122.1(11) . .
C02A C01A C50A 115.2(10) . .
C06A C01A C50A 115.4(10) . .
C01A C02A C03A 117.3(10) . .
C01A C02A C64A 123.8(10) . .
C03A C02A C64A 109.0(9) . .
C02A C03A C04A 123.1(9) . .
C02A C03A C21A 110.0(8) . .
C04A C03A C21A 115.7(8) . .
C05A C04A C03A 117.8(8) . .
C05A C04A C69A 114.9(8) . .
C03A C04A C69A 119.0(9) . .
C04A C05A C06A 120.5(7) 6 6
C04A C05A C06A 120.5(7) . .
C04A C05A C09A 125.9(6) . .
C01A C06A C07A 121.9(9) . .
C01A C06A C05A 119.1(10) . .
C07A C06A C05A 109.5(8) . .
C40A C07A C08A 115.8(9) . .
C40A C07A C06A 123.8(10) . .
C08A C07A C06A 109.4(9) . .
C07A C08A C12A 127.0(9) . .
C07A C08A C09A 105.6(8) . .
C12A C08A C09A 119.2(9) . .
C07A C08A C07A 137.5(10) . 6
C08A C09A C10A 114.0(9) 6 .
C08A C09A C05A 121.9(10) 6 .
C10A C09A C05A 115.3(8) . .
C10A C09A C08A 123.9(9) . .
C11A C10A C14A 112.9(9) . .
C11A C10A C09A 122.1(10) . .
C14A C10A C09A 118.1(9) . .
C10A C11A C16A 121.6(10) . .
C10A C11A C69A 119.9(10) . .
C16A C11A C69A 108.0(9) . .
C08A C12A C13A 115.7(9) . .
C08A C12A C27A 115.6(9) . .
C13A C12A C27A 118.0(9) . .
C19A C13A C12A 118.3(9) . .
C19A C13A C14A 107.6(9) . .
C12A C13A C14A 125.6(10) . .
C10A C14A C18A 126.2(11) . .
C10A C14A C13A 117.4(10) . .
C18A C14A C13A 105.8(9) . .
C80A C15A C16A 107.6(9) . .
C80A C15A C38A 122.1(10) . .
C16A C15A C38A 122.0(10) . .
C17A C16A C15A 119.5(10) . .
C11A C16A C15A 107.6(9) . .
C18A C17A C16A 115.5(10) . .
C62A C17A C16A 118.5(10) . .
C20A C18A C17A 124.8(10) . .
C20A C18A C14A 110.0(9) . .
C17A C18A C14A 119.1(9) . .
C20A C19A C13A 108.8(9) . .
C20A C19A C25A 119.1(10) . .
C13A C19A C25A 122.6(10) . .
C28A C20A C18A 116.9(10) . .
C28A C20A C19A 126.0(11) . .
C18A C20A C19A 107.7(9) . .
C24A C21A C03A 125.9(8) . .
C24A C21A C68A 122.6(9) 6 6
C03A C21A C68A 104.1(6) . .
C77A C22A C68A 113.9(10) . .
C77A C22A C23A 118.4(10) . .
C68A C22A C23A 121.0(10) . .
C22A C23A C67A 121.4(10) . .
C22A C23A C66A 118.4(10) . .
C67A C23A C66A 110.8(9) . .
C80A C24A C21A 117.2(10) . .
C80A C24A C78A 117.5(10) . .
C21A C24A C78A 116.6(10) . .
C26A C25A C35A 125.0(15) 6 .
C26A C25A C19A 120.6(9) . .
C35A C25A C19A 116.6(10) . .
C25A C26A C27A 116.0(9) . .
C25A C26A C41A 121.0(13) 6 6
C27A C26A C41A 123.3(8) . 6
C39A C27A C12A 118.7(10) . .
C12A C27A C26A 124.4(9) . .
C39A C27A C26A 125.9(8) . 6
C20A C28A C36A 114.7(10) . .
C20A C28A C61A 121.3(10) . .
C36A C28A C61A 118.9(10) . .
C34A C29A C30A 121.6(11) . .
C34A C29A C51A 122.4(11) . .
C30A C29A C51A 105.4(10) . .
C31A C30A C29A 120.6(11) . .
C31A C30A C46A 122.9(12) . .
C29A C30A C46A 108.4(11) . .
C32A C31A C30A 118.0(10) . .
C30A C31A C41A 119.9(10) . .
C31A C32A C33A 121.5(8) . .
C31A C32A C35A 121.6(9) . .
C33A C32A C35A 108.7(6) . .
C34A C33A C37A 123.3(9) . .
C34A C33A C32A 120.1(8) . .
C37A C33A C32A 107.8(7) . .
C57A C34A C33A 117.8(8) . .
C57A C34A C29A 116.8(9) . .
C33A C34A C29A 118.1(9) . .
C25A C35A C36A 120.2(10) . .
C25A C35A C32A 125.5(10) . .
C36A C35A C32A 105.4(8) . .
C28A C36A C37A 118.3(10) . .
C28A C36A C35A 123.2(10) . .
C37A C36A C35A 110.0(9) . .
C59A C37A C36A 124.7(10) . .
C59A C37A C33A 117.4(10) . .
C36A C37A C33A 108.0(9) . .
C15A C38A C79A 116.6(10) . .
C15A C38A C63A 117.8(10) . .
C79A C38A C63A 115.4(9) . .
C42A C39A C27A 109.4(9) . .
C42A C39A C40A 119.1(10) . .
C27A C39A C40A 121.7(10) . .
C07A C40A C39A 121.0(10) . .
C07A C40A C43A 113.7(10) . .
C39A C40A C43A 118.9(10) . .
C31A C41A C42A 119.0(11) . .
C31A C41A C26A 125.3(10) . .
C42A C41A C26A 114.4(8) . 6
C39A C42A C45A 122.9(10) . .
C39A C42A C41A 109.5(9) . .
C45A C42A C41A 120.2(10) . .
C50A C43A C44A 106.5(10) . .
C50A C43A C40A 123.8(11) . .
C44A C43A C40A 120.6(11) . .
C45A C44A C43A 120.6(11) . .
C45A C44A C47A 121.5(11) . .
C43A C44A C47A 109.9(10) . .
C46A C45A C42A 120.6(10) . .
C46A C45A C44A 114.0(10) . .
C42A C45A C44A 117.6(10) . .
C49A C46A C45A 125.0(11) . .
C49A C46A C30A 108.9(11) . .
C45A C46A C30A 117.1(11) . .
C48A C47A C44A 122.1(11) . .
C48A C47A C52A 121.6(11) . .
C44A C47A C52A 106.1(10) . .
C47A C48A C49A 117.3(11) . .
C47A C48A C53A 116.5(10) . .
C49A C48A C53A 116.7(10) . .
C51A C49A C46A 106.3(10) . .
C51A C49A C48A 125.0(11) . .
C46A C49A C48A 119.9(11) . .
C43A C50A C01A 120.9(11) . .
C43A C50A C52A 110.0(10) . .
C01A C50A C52A 120.4(11) . .
C55A C51A C49A 120.5(11) . .
C55A C51A C29A 120.2(11) . .
C49A C51A C29A 110.9(10) . .
C65A C52A C50A 123.4(11) . .
C65A C52A C47A 120.7(10) . .
C50A C52A C47A 107.4(10) . .
C48A C53A C54A 116.2(10) . .
C48A C53A C66A 123.2(10) . .
C54A C53A C66A 109.4(9) . .
C55A C54A C53A 127.3(10) . .
C55A C54A C67A 114.8(10) . .
C51A C55A C56A 117.5(10) . .
C51A C55A C54A 114.1(9) . .
C56A C55A C54A 121.6(9) . .
C55A C56A C57A 120.7(8) . .
C70A C56A C57A 113.1(8) . .
C34A C57A C56A 122.0(6) . .
C34A C57A C58A 122.0(8) . .
C56A C57A C58A 104.9(7) . .
C59A C58A C71A 125.9(9) . .
C59A C58A C57A 117.2(9) . .
C71A C58A C57A 109.0(8) . .
C37A C59A C58A 122.1(11) . .
C37A C59A C60A 117.5(10) . .
C58A C59A C60A 113.2(10) . .
C59A C60A C61A 117.7(10) . .
C59A C60A C72A 124.2(10) . .
C61A C60A C72A 108.8(6) . .
C28A C61A C60A 123.6(10) . .
C28A C61A C62A 120.3(10) . .
C60A C61A C62A 107.1(9) . .
C17A C62A C61A 118.6(10) . .
C17A C62A C63A 121.9(10) . .
C61A C62A C63A 107.8(9) . .
C72A C63A C38A 121.2(10) . .
C72A C63A C62A 108.7(9) . .
C38A C63A C62A 119.1(10) . .
C65A C64A C02A 120.9(10) . .
C65A C64A C68A 123.3(10) . .
C02A C64A C68A 106.2(9) . .
C52A C65A C64A 116.1(10) . .
C52A C65A C66A 119.2(10) . .
C64A C65A C66A 115.5(10) . .
C65A C66A C23A 123.0(10) . .
C65A C66A C53A 118.7(10) . .
C23A C66A C53A 105.3(9) . .
C73A C67A C23A 118.6(9) . .
C73A C67A C54A 126.3(10) . .
C23A C67A C54A 106.1(9) . .
C22A C68A C64A 118.2(10) . .
C22A C68A C21A 121.1(10) . .
C64A C68A C21A 110.7(8) . .
C80A C69A C11A 108.3(9) . .
C80A C69A C04A 121.8(10) . .
C11A C69A C04A 121.8(10) . .
C73A C70A C56A 126.1(7) . .
C73A C70A C71A 117.9(8) . .
C56A C70A C71A 104.3(8) . .
C74A C71A C58A 118.9(9) . .
C74A C71A C70A 123.3(9) . .
C58A C71A C70A 108.7(8) . .
C60A C72A C63A 107.4(6) . .
C60A C72A C74A 120.1(10) . .
C63A C72A C74A 121.2(10) . .
C70A C73A C76A 119.8(8) . .
C70A C73A C67A 113.9(8) . .
C76A C73A C67A 119.9(9) . .
C75A C74A C71A 115.4(10) . .
C75A C74A C72A 118.4(10) . .
C71A C74A C72A 117.3(10) . .
C76A C75A C74A 119.8(10) . .
C76A C75A C79A 110.3(9) . .
C74A C75A C79A 119.3(10) . .
C73A C76A C75A 123.7(10) . .
C73A C76A C77A 121.0(9) . .
C75A C76A C77A 125.7(8) . 6
C22A C77A C78A 126.3(9) . .
C22A C77A C76A 120.3(9) . .
C78A C77A C76A 108.3(9) . .
C22A C77A C78A 123.9(12) 6 6
C24A C78A C77A 119.1(11) . .
C24A C78A C79A 122.6(11) . .
C79A C78A C77A 117.7(8) . 6
C75A C79A C78A 105.4(9) . .
C75A C79A C38A 124.4(10) . .
C78A C79A C38A 120.0(10) . .
C24A C80A C15A 122.2(10) . .
C24A C80A C69A 120.2(10) . .
C15A C80A C69A 107.5(9) . .
C02F C01F C50F 115.1(13) . .
C02F C01F C06F 121.4(14) . .
C50F C01F C06F 117.2(14) . .
C01F C02F C03F 113.7(11) . .
C01F C02F C64F 124.9(13) . .
C03F C02F C64F 109.2(7) . .
C02F C03F C04F 128.8(7) . .
C02F C03F C21F 107.3(7) 6 6
C04F C03F C21F 113.2(7) . 6
C05F C04F C03F 114.2(9) . .
C03F C04F C69F 117.7(9) . 6
C05F C04F C69F 119.8(11) . .
C69F C05F C04F 125(10) 6 .
C69F C05F C06F 109(10) 6 .
C04F C05F C06F 120.9(12) . .
C07F C06F C01F 120.3(14) . .
C07F C06F C05F 107.4(7) . .
C01F C06F C05F 120.6(14) . .
C40F C07F C06F 123.5(13) . .
C40F C07F C08F 119.1(13) . .
C06F C07F C08F 108.5(7) . .
C12F C08F C07F 124.9(13) . .
C12F C08F C09F 117.7(13) . .
C07F C08F C09F 108.2(7) . .
C05F C09F C08F 107.2(7) . .
C05F C09F C10F 118.3(11) . .
C08F C09F C10F 126.5(13) . .
C10F C11F C16F 119.7(13) . .
C10F C11F C69F 119.6(12) . .
C16F C11F C69F 110.1(7) . .
C08F C12F C27F 114.8(13) . .
C27F C12F C13F 123.4(14) . .
C27F C12F C18F 119.0(13) . 6
C19F C13F C12F 114.5(12) . .
C19F C13F C14F 108.4(7) . .
C12F C13F C14F 128.0(12) . .
C18F C14F C10F 129.1(7) . .
C18F C14F C13F 107.1(7) 6 6
C10F C14F C13F 115.9(7) . .
C38F C15F C80F 122.0(13) . .
C38F C15F C16F 120.8(13) . .
C80F C15F C16F 108.5(7) . .
C11F C16F C17F 123.8(13) . .
C11F C16F C15F 106.7(7) . .
C17F C16F C15F 120.4(13) . .
C62F C17F C18F 111.5(14) . .
C62F C17F C16F 120.2(14) . .
C18F C17F C16F 119.1(14) . .
C17F C18F C14F 112.9(11) . .
C17F C18F C20F 127.9(13) . .
C14F C18F C20F 108.7(7) . .
C20F C19F C13F 118.8(16) 6 .
C20F C19F C25F 119.3(13) . .
C13F C19F C25F 122.9(12) . .
C28F C20F C19F 122.1(14) . .
C28F C20F C18F 117.6(13) . .
C19F C20F C18F 107.7(7) . .
C24F C21F C68F 113.8(13) . .
C24F C21F C03F 131.0(12) . .
C68F C21F C03F 107.4(7) . .
C77F C22F C68F 114.1(14) . .
C77F C22F C23F 115.2(13) . .
C68F C22F C23F 123.2(15) . .
C66F C23F C22F 116.4(12) . .
C66F C23F C67F 119.9(16) 6 .
C22F C23F C67F 126.4(11) . .
C80F C24F C21F 113.4(13) . .
C80F C24F C78F 117.5(14) . .
C21F C24F C78F 121.6(15) . .
C26F C25F C19F 120.1(13) . .
C26F C25F C35F 109.3(13) . .
C19F C25F C35F 119.4(14) . .
C25F C26F C41F 125.3(12) . .
C25F C26F C27F 118.5(13) . .
C41F C26F C27F 109.0(7) . .
C12F C27F C26F 120.1(13) . .
C12F C27F C39F 122.0(13) . .
C26F C27F C39F 107.6(7) . .
C36F C28F C20F 116.1(14) . .
C36F C28F C61F 115.9(14) . .
C20F C28F C61F 116.9(15) . .
C30F C29F C34F 123.5(15) . .
C30F C29F C51F 101.1(12) . .
C34F C29F C51F 123.3(13) . .
C31F C30F C29F 119.4(15) . .
C31F C30F C46F 122.4(15) . .
C29F C30F C46F 111.1(14) . .
C30F C31F C32F 116.2(14) . .
C30F C31F C41F 117.5(14) . .
C32F C31F C41F 116.4(15) . .
C31F C32F C35F 118.5(13) . .
C31F C32F C33F 127.2(11) . .
C35F C32F C33F 107.8(7) . .
C34F C33F C37F 129.9(8) . .
C34F C33F C32F 114.2(8) . .
C37F C33F C32F 107.4(7) . .
C57F C34F C33F 113.2(10) . .
C57F C34F C29F 121.1(13) . .
C33F C34F C29F 119.2(11) . .
C36F C35F C32F 115.7(14) 6 .
C36F C35F C25F 113(2) 6 .
C32F C35F C25F 127.4(13) . .
C28F C36F C37F 118.1(12) . .
C28F C36F C35F 123.4(14) . .
C37F C36F C35F 108.5(7) . .
C59F C37F C33F 112.5(11) . .
C59F C37F C36F 127.1(13) . .
C33F C37F C36F 109.1(7) . .
C15F C38F C79F 116.7(13) . .
C15F C38F C63F 117.0(14) . .
C79F C38F C63F 118.6(14) . .
C42F C39F C40F 121.4(13) . .
C42F C39F C27F 108.1(7) . .
C40F C39F C27F 121.1(13) . .
C07F C40F C39F 117.8(14) . .
C07F C40F C43F 115.1(14) . .
C39F C40F C43F 119.8(14) . .
C31F C41F C26F 122.8(13) . .
C31F C41F C42F 120.9(13) . .
C26F C41F C42F 107.0(7) . .
C39F C42F C45F 120.1(13) . .
C39F C42F C41F 108.3(7) . .
C45F C42F C41F 122.2(14) . .
C50F C43F C40F 121.9(15) . .
C50F C43F C44F 108.1(14) . .
C40F C43F C44F 118.8(14) . .
C47F C44F C45F 119.8(14) . .
C47F C44F C43F 107.7(14) . .
C45F C44F C43F 121.1(14) . .
C46F C45F C42F 116.6(15) . .
C46F C45F C44F 117.1(15) . .
C42F C45F C44F 118.6(15) . .
C49F C46F C45F 123.1(15) . .
C49F C46F C30F 107.9(14) . .
C45F C46F C30F 120.4(15) . .
C48F C47F C44F 121.2(14) . .
C48F C47F C52F 122.7(15) . .
C44F C47F C52F 108.1(14) . .
C53F C48F C47F 112.3(15) . .
C53F C48F C49F 116.2(15) . .
C47F C48F C49F 119.1(14) . .
C51F C49F C46F 104.3(13) . .
C51F C49F C48F 126.8(15) . .
C46F C49F C48F 119.5(15) . .
C01F C50F C43F 121.3(14) . .
C01F C50F C52F 120.7(15) . .
C43F C50F C52F 109.0(14) . .
C55F C51F C49F 118.8(14) . .
C55F C51F C29F 116.2(12) . .
C49F C51F C29F 115.6(12) . .
C65F C52F C50F 121.4(15) . .
C65F C52F C47F 121.8(14) . .
C50F C52F C47F 107.0(14) . .
C48F C53F C54F 115.5(11) . .
C48F C53F C66F 126.5(13) . .
C54F C53F C66F 109.5(7) . .
C53F C54F C55F 128.8(9) . .
C53F C54F C67F 107.2(7) . .
C55F C54F C67F 114.2(8) . 6
C51F C55F C54F 113.6(10) . .
C51F C55F C56F 120.5(12) . .
C54F C55F C56F 117.4(10) . .
C70F C56F C57F 107.3(7) . .
C70F C56F C55F 122.3(12) . .
C57F C56F C55F 120.3(12) . .
C34F C57F C56F 116.9(12) . .
C34F C57F C58F 122.9(13) . .
C56F C57F C58F 109.2(7) . .
C59F C58F C57F 118.2(13) . .
C59F C58F C71F 125.2(14) . .
C57F C58F C71F 106.6(7) . .
C37F C59F C60F 114.1(13) . .
C37F C59F C58F 123.3(15) . .
C60F C59F C58F 114.0(14) . .
C59F C60F C72F 123.1(12) . .
C59F C60F C61F 120.5(13) . .
C72F C60F C61F 108.5(7) . .
C28F C61F C60F 124.0(13) . .
C28F C61F C62F 121.6(13) . .
C60F C61F C62F 106.8(7) . .
C17F C62F C63F 118.9(12) . .
C17F C62F C61F 124.4(13) . .
C63F C62F C61F 108.6(7) . .
C62F C63F C72F 108.6(7) . .
C62F C63F C38F 122.6(13) . .
C72F C63F C38F 119.5(12) . .
C65F C64F C02F 118.5(12) . .
C65F C64F C68F 124.0(14) . .
C02F C64F C68F 108.0(7) . .
C64F C65F C66F 116.8(14) . .
C64F C65F C52F 118.7(14) . .
C66F C65F C52F 116.5(15) . .
C65F C66F C23F 123.5(14) . .
C65F C66F C53F 120.1(13) . .
C23F C66F C53F 107.7(7) . .
C73F C67F C23F 114.8(11) . .
C73F C67F C54F 130.4(12) . .
C23F C67F C54F 106.0(7) . .
C64F C68F C21F 117.5(15) 6 .
C22F C68F C21F 128.2(13) . .
C22F C68F C64F 115.6(14) . .
C11F C69F C80F 106.5(7) . .
C11F C69F C04F 120.3(12) . .
C80F C69F C04F 123.7(13) . .
C73F C70F C56F 124.2(13) . .
C73F C70F C71F 118.2(13) . .
C56F C70F C71F 108.6(7) . .
C74F C71F C70F 125.2(13) . .
C74F C71F C58F 118.1(12) . .
C70F C71F C58F 108.2(7) . .
C74F C72F C63F 121.7(12) . .
C74F C72F C60F 122.1(13) . .
C63F C72F C60F 107.5(7) . .
C70F C73F C67F 112.0(13) . .
C70F C73F C76F 119.2(13) . .
C67F C73F C76F 121.8(13) . .
C72F C74F C71F 117.2(14) . .
C72F C74F C75F 119.0(14) . .
C71F C74F C75F 113.8(14) . .
C79F C75F C74F 120.0(12) . .
C79F C75F C76F 109.0(7) . .
C74F C75F C76F 121.0(13) . .
C73F C76F C75F 122.4(12) . .
C73F C76F C77F 120.9(12) . .
C75F C76F C77F 106.5(7) . .
C22F C77F C78F 120.8(13) . .
C22F C77F C76F 120.6(12) . .
C78F C77F C76F 109.1(7) . .
C24F C78F C77F 121.0(14) . .
C24F C78F C79F 122.3(13) . .
C77F C78F C79F 107.4(7) . .
C75F C79F C78F 107.9(7) . .
C75F C79F C38F 121.0(13) . .
C78F C79F C38F 119.7(13) . .
C24F C80F C15F 121.5(13) . .
C24F C80F C69F 120.7(13) . .
C15F C80F C69F 108.3(7) . .
C2T C1T C6T 120.0 . .
C2T C1T H1T 120.0 . .
C6T C1T H1T 120.0 . .
C3T C2T C1T 120.0 . .
C3T C2T H2T 120.0 . .
C1T C2T H2T 120.0 . .
C2T C3T C4T 120.0 . .
C2T C3T H3T 120.0 . .
C4T C3T H3T 120.0 . .
C3T C4T C5T 120.0 . .
C3T C4T H4T 120.0 . .
C5T C4T H4T 120.0 . .
C6T C5T C4T 120.0 . .
C6T C5T H5T 120.0 . .
C4T C5T H5T 120.0 . .
C5T C6T C1T 120.0 . .
C5T C6T H6T 120.0 . .
C1T C6T H6T 120.0 . .
Cl2S C11S Cl3S 111.2 . .
Cl2S C11S Cl1S 111.2 . .
Cl3S C11S Cl1S 111.2 . .
Cl2S C11S H11S 107.7 . .
Cl3S C11S H11S 107.7 . .
Cl1S C11S H11S 107.7 . .

loop_
_geom_bond_atom_site_label_1
_geom_bond_atom_site_label_2
_geom_bond_distance
_geom_bond_site_symmetry_2
Ni1 N3 1.963(4) .
Ni1 N1 1.964(3) .
Ni1 N1 1.964(3) 6
Ni1 N2 1.965(4) .
N1 C3P 1.378(4) .
N1 C6P 1.379(4) .
N2 C8P 1.374(4) .
N2 C8P 1.374(4) 6
N3 C1P 1.373(4) .
N3 C1P 1.373(4) 6
C1P C2P 1.376(5) .
C1P C16P 1.448(4) .
C2P C3P 1.377(5) .
C3P C4P 1.445(5) .
C4P C5P 1.369(5) .
C4P C14P 1.500(5) .
C5P C6P 1.451(5) .
C5P C12P 1.497(5) .
C6P C7P 1.376(5) .
C7P C8P 1.372(5) .
C8P C9P 1.451(5) .
C9P C9P 1.365(7) 6
C9P C10P 1.498(5) .
C10P C11P 1.532(7) .
C12P C13P 1.541(7) .
C14P C15P 1.536(6) .
C16P C16P 1.356(7) 6
C16P C17P 1.499(5) .
C17P C18P 1.541(6) .
Sm5 Sm5 0.767(7) 6
Sm6 Sm6 1.082(17) 6
Sm7 Sm7 2.536(9) 6
Sm2 Sm2 3.168(3) 6
Sm3 Sm3 3.4354(3) 6
Sm9 Sm9 2.44(4) 6
Sm8 Sm8 2.56(2) 6
Sm10 Sm10 1.29(3) 6
Sm13 Sm13 3.03(4) 6
Sm12 Sm12 3.17(5) 6
C01A C02A 1.425(12) .
C01A C06A 1.433(12) .
C01A C50A 1.443(12) .
C02A C03A 1.433(10) .
C02A C64A 1.434(10) .
C03A C21A 1.460(10) .
C04A C05A 1.436(11) .
C04A C69A 1.452(11) .
C05A C06A 1.446(9) .
C05A C09A 1.452(10) .
C06A C07A 1.442(10) .
C07A C40A 1.403(12) .
C07A C08A 1.422(10) .
C07A C14A 1.547(17) 6
C08A C12A 1.443(11) .
C09A C10A 1.448(12) .
C10A C11A 1.412(11) .
C10A C14A 1.426(12) .
C11A C16A 1.441(11) .
C11A C69A 1.447(11) .
C12A C08A 1.369(11) 6
C12A C13A 1.449(12) .
C12A C27A 1.453(11) .
C13A C19A 1.437(10) .
C13A C14A 1.469(10) .
C14A C18A 1.446(11) .
C15A C80A 1.441(11) .
C15A C16A 1.449(11) .
C15A C38A 1.453(12) .
C16A C17A 1.428(12) .
C17A C18A 1.415(12) .
C17A C62A 1.421(12) .
C18A C20A 1.414(10) .
C19A C20A 1.430(10) .
C19A C25A 1.453(12) .
C20A C28A 1.399(12) .
C21A C24A 1.410(11) .
C21A C03A 1.460(10) 6
C21A C68A 1.463(10) .
C22A C78A 0.568(14) 6
C22A C77A 1.406(12) .
C22A C68A 1.419(12) .
C22A C23A 1.419(11) .
C23A C67A 1.450(10) .
C23A C66A 1.452(11) .
C24A C80A 1.407(12) .
C24A C78A 1.415(12) .
C25A C26A 1.433(12) .
C25A C35A 1.448(12) .
C26A C27A 1.457(10) .
C26A C41A 1.465(10) .
C27A C39A 1.443(11) .
C28A C36A 1.413(12) .
C28A C61A 1.427(12) .
C29A C34A 1.423(12) .
C29A C30A 1.428(14) .
C29A C51A 1.453(14) .
C30A C31A 1.409(12) .
C30A C46A 1.455(14) .
C31A C32A 1.405(10) .
C31A C41A 1.419(12) .
C32A C31A 1.405(10) 6
C32A C33A 1.459(9) .
C32A C35A 1.479(10) .
C33A C34A 1.396(11) .
C33A C37A 1.448(10) .
C34A C57A 1.389(11) .
C35A C36A 1.460(11) .
C36A C37A 1.441(10) .
C37A C59A 1.400(12) .
C38A C79A 1.454(12) .
C38A C63A 1.459(12) .
C39A C42A 1.429(10) .
C39A C40A 1.449(12) .
C40A C43A 1.451(12) .
C41A C42A 1.461(11) .
C42A C45A 1.440(12) .
C43A C50A 1.435(14) .
C43A C44A 1.446(14) .
C44A C45A 1.443(12) .
C44A C47A 1.459(13) .
C45A C46A 1.436(12) .
C46A C49A 1.422(14) .
C47A C48A 1.410(12) .
C47A C52A 1.471(14) .
C48A C49A 1.436(12) .
C48A C53A 1.438(12) .
C49A C51A 1.420(14) .
C50A C52A 1.447(14) .
C51A C55A 1.410(12) .
C52A C65A 1.418(12) .
C53A C54A 1.446(10) .
C53A C66A 1.458(10) .
C54A C55A 1.442(12) .
C54A C67A 1.455(10) .
C55A C56A 1.438(12) .
C56A C70A 1.445(10) .
C56A C57A 1.452(10) .
C57A C34A 1.389(11) 6
C57A C56A 1.452(10) 6
C57A C58A 1.470(9) .
C58A C59A 1.423(12) .
C58A C71A 1.460(10) .
C59A C60A 1.440(12) .
C60A C61A 1.448(11) .
C61A C62A 1.455(10) .
C62A C63A 1.461(11) .
C63A C72A 1.454(10) .
C64A C65A 1.423(12) .
C64A C68A 1.453(10) .
C65A C66A 1.429(12) .
C67A C73A 1.414(12) .
C69A C80A 1.445(11) .
C70A C73A 1.372(11) .
C70A C71A 1.491(9) .
C71A C74A 1.439(12) .
C72A C74A 1.461(12) .
C73A C76A 1.398(11) .
C74A C75A 1.436(12) .
C75A C76A 1.431(11) .
C75A C79A 1.443(10) .
C76A C77A 1.437(10) .
C77A C78A 1.433(11) .
C78A C79A 1.448(11) .
C01F C02F 1.413(13) .
C01F C50F 1.430(14) .
C01F C06F 1.435(13) .
C02F C03F 1.421(13) .
C02F C64F 1.433(13) .
C03F C04F 1.440(12) .
C03F C21F 1.475(13) .
C04F C05F 1.397(12) .
C04F C69F 1.470(12) .
C05F C09F 1.442(13) .
C05F C06F 1.449(13) .
C06F C07F 1.435(13) .
C07F C08F 1.438(13) .
C08F C12F 1.420(13) .
C08F C09F 1.448(13) .
C09F C10F 1.495(12) .
C10F C11F 1.362(12) .
C10F C14F 1.441(13) .
C11F C16F 1.430(13) .
C11F C69F 1.444(13) .
C12F C27F 1.435(13) .
C12F C13F 1.452(13) .
C13F C19F 1.445(13) .
C13F C14F 1.466(13) .
C14F C18F 1.436(13) .
C15F C38F 1.426(14) .
C15F C80F 1.444(13) .
C15F C16F 1.445(13) .
C16F C17F 1.439(13) .
C17F C62F 1.406(14) .
C17F C18F 1.425(14) .
C18F C20F 1.461(13) .
C19F C20F 1.443(13) .
C19F C25F 1.457(13) .
C20F C28F 1.430(13) .
C21F C24F 1.411(13) .
C21F C68F 1.439(13) .
C22F C77F 1.417(13) .
C22F C68F 1.425(13) .
C22F C23F 1.435(13) .
C23F C66F 1.431(13) .
C23F C67F 1.456(13) .
C24F C80F 1.406(13) .
C24F C78F 1.421(13) .
C25F C26F 1.426(13) .
C25F C35F 1.469(13) .
C26F C41F 1.436(13) .
C26F C27F 1.440(13) .
C27F C39F 1.442(13) .
C28F C36F 1.415(14) .
C28F C61F 1.433(14) .
C29F C30F 1.43(2) .
C29F C34F 1.447(13) .
C29F C51F 1.457(19) .
C30F C31F 1.412(14) .
C30F C46F 1.48(2) .
C31F C32F 1.413(14) .
C31F C41F 1.431(14) .
C32F C35F 1.467(13) .
C32F C33F 1.486(12) .
C33F C34F 1.421(13) .
C33F C37F 1.434(13) .
C34F C57F 1.378(12) .
C35F C36F 1.458(13) .
C36F C37F 1.454(13) .
C37F C59F 1.406(13) .
C38F C79F 1.454(14) .
C38F C63F 1.455(13) .
C39F C42F 1.439(14) .
C39F C40F 1.440(14) .
C40F C43F 1.443(14) .
C41F C42F 1.455(13) .
C42F C45F 1.444(14) .
C43F C50F 1.443(19) .
C43F C44F 1.46(2) .
C44F C47F 1.452(17) .
C44F C45F 1.459(13) .
C45F C46F 1.435(13) .
C46F C49F 1.43(2) .
C47F C48F 1.429(13) .
C47F C52F 1.48(2) .
C48F C53F 1.414(13) .
C48F C49F 1.438(13) .
C49F C51F 1.42(2) .
C50F C52F 1.45(2) .
C51F C55F 1.401(12) .
C52F C65F 1.414(14) .
C53F C54F 1.432(12) .
C53F C66F 1.449(13) .
C54F C55F 1.447(12) .
C54F C67F 1.501(13) .
C55F C56F 1.477(12) .
C56F C70F 1.464(13) .
C56F C57F 1.469(13) .
C57F C58F 1.472(13) .
C58F C59F 1.427(13) .
C58F C71F 1.481(13) .
C59F C60F 1.415(14) .
C60F C72F 1.451(13) .
C60F C61F 1.454(13) .
C61F C62F 1.455(13) .
C62F C63F 1.436(13) .
C63F C72F 1.442(13) .
C64F C65F 1.408(14) .
C64F C68F 1.442(13) .
C65F C66F 1.409(13) .
C67F C73F 1.408(13) .
C69F C80F 1.445(13) .
C70F C71F 1.472(13) .
C71F C74F 1.437(14) .
C72F C74F 1.431(13) .
C73F C76F 1.418(13) .
C74F C75F 1.450(13) .
C75F C79F 1.437(13) .
C75F C76F 1.452(13) .
C76F C77F 1.453(13) .
C77F C78F 1.439(14) .
C78F C79F 1.453(14) .
C1T C2T 1.3900 .
C1T C6T 1.3900 .
C1T H1T 0.9500 .
C2T C3T 1.3900 .
C2T H2T 0.9500 .
C3T C4T 1.3900 .
C3T H3T 0.9500 .
C4T C5T 1.3900 .
C4T H4T 0.9500 .
C5T C6T 1.3900 .
C5T H5T 0.9500 .
C6T H6T 0.9500 .
Cl1S C11S 1.7762 .
Cl2S C11S 1.7761 .
Cl3S C11S 1.7761 .
C11S H11S 1.0906 .

loop_
_platon_squeeze_void_nr
_platon_squeeze_void_average_x
_platon_squeeze_void_average_y
_platon_squeeze_void_average_z
_platon_squeeze_void_volume
_platon_squeeze_void_count_electrons
_platon_squeeze_void_content
1 0.500 0.000 0.000 290 39 ' '
2 0.000 0.500 0.000 290 39 ' '
